data_5000211
loop_
_publ_author_name
'Schlemper, E O'
'Sen Gupta, P K'
'Zoltai, T'

_publ_section_title
;
Refinement of the structure of carnallite, Mg (H~2~ O)~6~ K Cl~3~
;
_journal_name_full 'American Mineralogist'
_journal_page_first 1309
_journal_page_last 1313
_journal_volume 70
_journal_year 1985
_chemical_formula_structural 'K Mg Cl3 (H2 O)6'
_chemical_formula_sum 'Cl3 H12 K Mg O6'
_chemical_name_mineral Carnallite
_chemical_name_systematic 'Potassium magnesium chloride hexahydrate'
_space_group_IT_number 52
_symmetry_cell_setting orthorhombic
_symmetry_Int_Tables_number 52
_symmetry_space_group_name_Hall '-P 2a 2bc'
_symmetry_space_group_name_H-M 'P n n a'
_cell_angle_alpha 90
_cell_angle_beta 90
_cell_angle_gamma 90
_cell_formula_units_Z 12
_cell_length_a 16.11899(300)
_cell_length_b 22.47198(400)
_cell_length_c 9.551(2)
_cell_volume 3459.6
_exptl_crystal_density_meas 1.6
_cod_original_formula_sum 'H12 Cl3 K Mg O6'
_cod_database_code 5000211

loop_
_symmetry_equiv_pos_as_xyz
x,y,z
1/2-x,-y,z
x,1/2-y,1/2-z
1/2-x,1/2+y,1/2-z
-x,-y,-z
1/2+x,y,-z
-x,1/2+y,1/2+z
1/2+x,1/2-y,1/2+z

loop_
_atom_site_label
_atom_site_type_symbol
_atom_site_symmetry_multiplicity
_atom_site_Wyckoff_symbol
_atom_site_fract_x
_atom_site_fract_y
_atom_site_fract_z
_atom_site_occupancy
_atom_site_attached_hydrogens
_atom_site_calc_flag
K1 K1+ 4 c 0.25 0. 0.2486(1) 1. 0 d
K2 K1+ 8 e 0.08860(4) 0.15668(3) 0.74995(7) 1. 0 d
Mg1 Mg2+ 4 d 0.25657(6) 0.25 0.25 1. 0 d
Mg2 Mg2+ 8 e 0.42094(4) 0.08981(3) 0.74770(8) 1. 0 d
Cl1 Cl1- 8 e 0.16583(4) 0.07525(3) 0.98526(6) 1. 0 d
Cl2 Cl1- 4 d 0.23939(5) 0.25 0.75 1. 0 d
Cl3 Cl1- 8 e 0.16928(4) 0.08113(3) 0.48834(6) 1. 0 d
Cl4 Cl1- 8 e 0.41462(4) 0.08176(3) 0.25235(7) 1. 0 d
Cl5 Cl1- 8 e 0.01987(4) 0.24957(3) 0.97686(6) 1. 0 d
O1 O2- 4 d 0.1308(2) 0.25 0.25 1. 0 d
O2 O2- 4 d 0.3834(1) 0.25 0.25 1. 0 d
O3 O2- 8 e 0.2554(1) 0.20704(2) 0.4384(2) 1. 0 d
O4 O2- 8 e 0.2673(1) 0.16936(8) 0.1506(2) 1. 0 d
O5 O2- 8 e 0.4466(1) 0.01041(7) 0.6500(2) 1. 0 d
O6 O2- 8 e 0.2967(1) 0.07117(9) 0.7349(2) 1. 0 d
O7 O2- 8 e 0.4259(1) 0.04662(8) 0.9354(2) 1. 0 d
O8 O2- 8 e 0.3956(1) 0.16912(8) 0.8444(2) 1. 0 d
O9 O2- 8 e 0.5448(1) 0.10769(9) 0.7631(2) 1. 0 d
O10 O2- 8 e 0.4179(1) 0.13155(8) 0.5580(2) 1. 0 d
H1 H1+ 8 e 0.604(2) 0.250(1) 0.679(3) 1. 0 d
H2 H1+ 8 e 0.412(1) 0.251(1) 0.313(3) 1. 0 d
H3 H1+ 8 e 0.737(2) 0.173(1) 0.543(3) 1. 0 d
H4 H1+ 8 e 0.250(2) 0.222(1) 0.505(3) 1. 0 d
H5 H1+ 8 e 0.734(2) 0.348(1) 0.587(3) 1. 0 d
H6 H1+ 8 e 0.303(2) 0.345(1) 0.335(3) 1. 0 d
H7 H1+ 8 e 0.514(2) 0.009(1) 0.326(3) 1. 0 d
H8 H1+ 8 e 0.417(2) 0.994(1) 0.606(3) 1. 0 d
H9 H1+ 8 e 0.768(2) 0.072(1) 0.345(3) 1. 0 d
H10 H1+ 8 e 0.264(2) 0.434(2) 0.682(4) 1. 0 d
H11 H1+ 8 e 0.399(2) 0.490(1) 0.568(3) 1. 0 d
H12 H1+ 8 e 0.422(1) 0.442(1) 0.500(3) 1. 0 d
H13 H1+ 8 e 0.359(2) 0.317(1) 0.673(3) 1. 0 d
H14 H1+ 8 e 0.429(2) 0.311(1) 0.623(3) 1. 0 d
H15 H1+ 8 e 0.565(1) 0.401(1) 0.679(3) 1. 0 d
H16 H1+ 8 e 0.573(2) 0.104(1) 0.695(3) 1. 0 d
H17 H1+ 8 e 0.438(2) 0.160(1) 0.561(3) 1. 0 d
H18 H1+ 8 e 0.411(2) 0.115(1) 0.475(4) 1. 0 d

loop_
_atom_type_symbol
_atom_type_oxidation_number
K1+ 1.000
Mg2+ 2.000
Cl1- -1.000
O2- -2.000
H1+ 1.000
